data_4067723
loop_
_publ_author_name
'MacIntosh, Ian S.'
'Sherren, Cody N.'
'Robertson, Katherine N.'
'Masuda, Jason D.'
'Pye, Cory C.'
'Clyburne, Jason A. C.'

_publ_section_title
;
 Isolation and Structures of Two New Organozinc Anions from Solutions Rich
 in Halide Ions
;
_journal_issue 9
_journal_name_full Organometallics
_journal_page_first 2063
_journal_paper_doi 10.1021/om901097r
_journal_volume 29
_journal_year 2010
_chemical_formula_sum 'C48 H40 Br4 P2 Zn'
_chemical_formula_weight 1063.75
_chemical_name_systematic
; 
 ? 
;
_space_group_IT_number 15
_symmetry_cell_setting monoclinic
_symmetry_Int_Tables_number 15
_symmetry_space_group_name_Hall '-C 2yc'
_symmetry_space_group_name_H-M 'C 1 2/c 1'
_atom_sites_solution_hydrogens geom
_atom_sites_solution_primary direct
_atom_sites_solution_secondary difmap
_audit_creation_method SHELXL-97
_cell_angle_alpha 90.00
_cell_angle_beta 91.802(3)
_cell_angle_gamma 90.00
_cell_formula_units_Z 4
_cell_length_a 11.182(3)
_cell_length_b 19.633(6)
_cell_length_c 20.531(5)
_cell_measurement_reflns_used 6792
_cell_measurement_temperature 296(2)
_cell_measurement_theta_max 25.52
_cell_measurement_theta_min 2.29
_cell_volume 4505(2)
_computing_cell_refinement 'Bruker SAINT'
_computing_data_collection 'Bruker APEX2'
_computing_data_reduction 'Bruker SAINT'
_computing_molecular_graphics 'Bruker SHELXTL'
_computing_publication_material 'Bruker SHELXTL'
_computing_structure_refinement 'SHELXL-97 (Sheldrick, 1997)'
_computing_structure_solution 'SHELXS-97 (Sheldrick, 1990)'
_diffrn_ambient_temperature 296(2)
_diffrn_measured_fraction_theta_full 0.989
_diffrn_measured_fraction_theta_max 0.989
_diffrn_measurement_device_type 'Bruker APEX-II CCD'
_diffrn_measurement_method '\f and \w scans'
_diffrn_radiation_monochromator graphite
_diffrn_radiation_source 'fine-focus sealed tube'
_diffrn_radiation_type MoK\a
_diffrn_radiation_wavelength 0.71073
_diffrn_reflns_av_R_equivalents 0.0184
_diffrn_reflns_av_sigmaI/netI 0.0176
_diffrn_reflns_limit_h_max 13
_diffrn_reflns_limit_h_min -13
_diffrn_reflns_limit_k_max 23
_diffrn_reflns_limit_k_min -23
_diffrn_reflns_limit_l_max 23
_diffrn_reflns_limit_l_min -24
_diffrn_reflns_number 14926
_diffrn_reflns_theta_full 25.00
_diffrn_reflns_theta_max 25.00
_diffrn_reflns_theta_min 2.07
_diffrn_standards_number 0
_exptl_absorpt_coefficient_mu 4.196
_exptl_absorpt_correction_T_max 0.7458
_exptl_absorpt_correction_T_min 0.6067
_exptl_absorpt_correction_type multi-scan
_exptl_absorpt_process_details SADABS
_exptl_crystal_colour colorless
_exptl_crystal_density_diffrn 1.568
_exptl_crystal_density_method 'not measured'
_exptl_crystal_description block
_exptl_crystal_F_000 2112
_exptl_crystal_size_max 0.42
_exptl_crystal_size_mid 0.35
_exptl_crystal_size_min 0.31
_refine_diff_density_max 1.614
_refine_diff_density_min -1.586
_refine_diff_density_rms 0.136
_refine_ls_extinction_method none
_refine_ls_goodness_of_fit_ref 1.266
_refine_ls_hydrogen_treatment constr
_refine_ls_matrix_type full
_refine_ls_number_parameters 249
_refine_ls_number_reflns 3938
_refine_ls_number_restraints 0
_refine_ls_restrained_S_all 1.266
_refine_ls_R_factor_all 0.0706
_refine_ls_R_factor_gt 0.0600
_refine_ls_shift/su_max 0.000
_refine_ls_shift/su_mean 0.000
_refine_ls_structure_factor_coef Fsqd
_refine_ls_weighting_details 'calc w=1/[\s^2^(Fo^2^)+(0.1395P)^2^+5.1427P] where P=(Fo^2^+2Fc^2^)/3'
_refine_ls_weighting_scheme calc
_refine_ls_wR_factor_gt 0.2112
_refine_ls_wR_factor_ref 0.2235
_reflns_number_gt 3248
_reflns_number_total 3938
_reflns_threshold_expression >2sigma(I)
_cod_data_source_file om901097r_si_001.cif
_cod_data_source_block TPPZnBr4
_cod_depositor_comments
;
The following automatic conversions were performed:

'_symmetry_cell_setting' value 'Monoclinic' changed to 'monoclinic'
according to /home/saulius/struct/CIF-dictionaries/cif_core.dic
dictionary named 'cif_core.dic' version 2.4.1 from 2010-06-29.

Automatic conversion script
Id: cif_fix_values 1715 2011-07-08 13:25:40Z adriana 
;
_cod_original_sg_symbol_H-M C2/c
_cod_database_code 4067723

loop_
_symmetry_equiv_pos_as_xyz
'x, y, z'
'-x, y, -z+1/2'
'x+1/2, y+1/2, z'
'-x+1/2, y+1/2, -z+1/2'
'-x, -y, -z'
'x, -y, z-1/2'
'-x+1/2, -y+1/2, -z'
'x+1/2, -y+1/2, z-1/2'

loop_
_atom_site_label
_atom_site_type_symbol
_atom_site_fract_x
_atom_site_fract_y
_atom_site_fract_z
_atom_site_U_iso_or_equiv
_atom_site_adp_type
_atom_site_occupancy
_atom_site_symmetry_multiplicity
_atom_site_calc_flag
_atom_site_refinement_flags
Zn1 Zn 0.5000 0.04387(4) 0.2500 0.0434(3) Uani 1 2 d S
Br2 Br 0.36931(6) -0.02580(4) 0.31203(3) 0.0606(3) Uani 1 1 d .
Br1 Br 0.60809(8) 0.11489(5) 0.32534(5) 0.0889(4) Uani 1 1 d .
P4 P 0.91070(13) 0.13179(7) 0.07545(7) 0.0428(4) Uani 1 1 d .
C6 C 0.9214(5) -0.0032(3) 0.1128(3) 0.0466(13) Uani 1 1 d .
H6A H 0.8536 -0.0095 0.0861 0.056 Uiso 1 1 calc R
C5 C 0.9708(5) 0.0597(3) 0.1198(3) 0.0441(12) Uani 1 1 d .
C1 C 0.9728(7) -0.0577(3) 0.1457(3) 0.0598(16) Uani 1 1 d .
H1A H 0.9400 -0.1011 0.1415 0.072 Uiso 1 1 calc R
C2 C 1.0740(8) -0.0468(4) 0.1849(3) 0.069(2) Uani 1 1 d .
H2A H 1.1101 -0.0835 0.2063 0.082 Uiso 1 1 calc R
C4 C 1.0701(6) 0.0691(4) 0.1616(3) 0.0618(16) Uani 1 1 d .
H4A H 1.1013 0.1126 0.1681 0.074 Uiso 1 1 calc R
C3 C 1.1211(6) 0.0156(5) 0.1926(3) 0.068(2) Uani 1 1 d .
H3A H 1.1889 0.0219 0.2194 0.082 Uiso 1 1 calc R
C9 C 0.9021(8) 0.3139(3) 0.1713(4) 0.076(2) Uani 1 1 d .
H9A H 0.9323 0.3577 0.1669 0.091 Uiso 1 1 calc R
C7 C 0.8830(6) 0.1986(3) 0.1332(3) 0.0495(13) Uani 1 1 d .
C12 C 0.8179(8) 0.1828(3) 0.1879(3) 0.0652(18) Uani 1 1 d .
H12A H 0.7912 0.1386 0.1948 0.078 Uiso 1 1 calc R
C11 C 0.8353(9) 0.2976(4) 0.2233(4) 0.084(3) Uani 1 1 d .
H11A H 0.8181 0.3312 0.2535 0.100 Uiso 1 1 calc R
C8 C 0.9252(7) 0.2641(3) 0.1244(4) 0.0646(18) Uani 1 1 d .
H8 H 0.9683 0.2750 0.0878 0.078 Uiso 1 1 calc R
C10 C 0.7934(9) 0.2339(4) 0.2319(4) 0.082(2) Uani 1 1 d .
H10 H 0.7476 0.2243 0.2677 0.098 Uiso 1 1 calc R
C14 C 0.6627(6) 0.1203(3) 0.0554(3) 0.0492(14) Uani 1 1 d .
H14A H 0.6549 0.1438 0.0944 0.059 Uiso 1 1 calc R
C15 C 0.7774(5) 0.1076(3) 0.0314(3) 0.0424(12) Uani 1 1 d .
C18 C 0.7851(6) 0.0727(4) -0.0265(3) 0.0566(15) Uani 1 1 d .
H18A H 0.8600 0.0645 -0.0434 0.068 Uiso 1 1 calc R
C16 C 0.6837(7) 0.0496(4) -0.0602(3) 0.0650(18) Uani 1 1 d .
H16A H 0.6908 0.0252 -0.0987 0.078 Uiso 1 1 calc R
C13 C 0.5648(6) 0.0984(4) 0.0223(3) 0.0605(16) Uani 1 1 d .
H13A H 0.4896 0.1071 0.0385 0.073 Uiso 1 1 calc R
C17 C 0.5740(6) 0.0627(4) -0.0367(3) 0.0608(17) Uani 1 1 d .
H17A H 0.5054 0.0482 -0.0595 0.073 Uiso 1 1 calc R
C19 C 1.0163(6) 0.1602(3) 0.0170(3) 0.0525(14) Uani 1 1 d .
C24 C 0.9794(8) 0.2085(3) -0.0303(4) 0.0677(19) Uani 1 1 d .
H24A H 0.9009 0.2241 -0.0308 0.081 Uiso 1 1 calc R
C20 C 1.1333(6) 0.1361(4) 0.0166(4) 0.0654(18) Uani 1 1 d .
H20A H 1.1596 0.1031 0.0462 0.079 Uiso 1 1 calc R
C22 C 1.1713(10) 0.2105(5) -0.0741(4) 0.090(3) Uani 1 1 d .
H22A H 1.2244 0.2277 -0.1039 0.108 Uiso 1 1 calc R
C23 C 1.0546(11) 0.2328(4) -0.0747(4) 0.089(3) Uani 1 1 d .
H23A H 1.0278 0.2644 -0.1056 0.107 Uiso 1 1 calc R
C21 C 1.2095(7) 0.1622(6) -0.0288(4) 0.092(3) Uani 1 1 d .
H21A H 1.2882 0.1470 -0.0290 0.110 Uiso 1 1 calc R

loop_
_atom_site_aniso_label
_atom_site_aniso_U_11
_atom_site_aniso_U_22
_atom_site_aniso_U_33
_atom_site_aniso_U_23
_atom_site_aniso_U_13
_atom_site_aniso_U_12
Zn1 0.0391(5) 0.0434(5) 0.0480(6) 0.000 0.0057(4) 0.000
Br2 0.0526(5) 0.0692(5) 0.0600(5) 0.0133(3) 0.0013(3) -0.0054(3)
Br1 0.0843(6) 0.0885(6) 0.0948(7) -0.0342(5) 0.0165(5) -0.0181(4)
P4 0.0465(8) 0.0413(7) 0.0405(8) 0.0029(6) -0.0010(6) -0.0014(6)
C6 0.048(3) 0.046(3) 0.046(3) 0.001(2) 0.004(3) 0.005(2)
C5 0.041(3) 0.049(3) 0.042(3) 0.003(2) 0.000(2) 0.002(2)
C1 0.074(5) 0.052(3) 0.054(4) 0.002(3) 0.008(3) 0.012(3)
C2 0.076(5) 0.081(5) 0.050(4) 0.017(3) 0.013(3) 0.034(4)
C4 0.056(4) 0.072(4) 0.057(4) 0.009(3) -0.010(3) -0.009(3)
C3 0.049(4) 0.105(6) 0.050(4) 0.022(4) -0.008(3) 0.004(4)
C9 0.113(7) 0.042(3) 0.072(5) -0.006(3) -0.013(5) -0.012(4)
C7 0.056(3) 0.044(3) 0.048(3) -0.003(2) -0.004(3) -0.002(3)
C12 0.101(6) 0.050(3) 0.045(3) -0.006(3) 0.004(3) -0.008(4)
C11 0.125(8) 0.063(4) 0.063(5) -0.023(4) -0.008(5) 0.007(5)
C8 0.086(5) 0.050(3) 0.058(4) 0.004(3) 0.003(4) -0.010(3)
C10 0.117(7) 0.073(5) 0.057(4) -0.015(4) 0.018(4) -0.004(5)
C14 0.051(3) 0.055(3) 0.042(3) -0.002(2) 0.003(3) 0.007(3)
C15 0.044(3) 0.044(3) 0.039(3) 0.001(2) -0.001(2) 0.003(2)
C18 0.048(3) 0.077(4) 0.045(3) -0.008(3) 0.002(3) 0.007(3)
C16 0.072(5) 0.078(4) 0.044(3) -0.013(3) -0.007(3) 0.001(4)
C13 0.045(3) 0.077(4) 0.060(4) 0.002(3) 0.003(3) 0.002(3)
C17 0.055(4) 0.078(4) 0.048(3) 0.009(3) -0.014(3) -0.012(3)
C19 0.058(4) 0.049(3) 0.050(3) -0.004(3) 0.003(3) -0.008(3)
C24 0.088(5) 0.056(4) 0.060(4) 0.009(3) 0.019(4) 0.004(3)
C20 0.055(4) 0.082(5) 0.059(4) -0.002(3) -0.001(3) -0.018(3)
C22 0.100(7) 0.098(6) 0.073(5) -0.003(5) 0.024(5) -0.048(6)
C23 0.143(9) 0.050(4) 0.076(5) 0.014(4) 0.032(6) -0.011(5)
C21 0.055(4) 0.139(8) 0.081(5) -0.009(6) 0.012(4) -0.029(5)

loop_
_atom_type_symbol
_atom_type_description
_atom_type_scat_dispersion_real
_atom_type_scat_dispersion_imag
_atom_type_scat_source
C C 0.0033 0.0016 'International Tables Vol C Tables 4.2.6.8 and 6.1.1.4'
H H 0.0000 0.0000 'International Tables Vol C Tables 4.2.6.8 and 6.1.1.4'
P P 0.1023 0.0942 'International Tables Vol C Tables 4.2.6.8 and 6.1.1.4'
Zn Zn 0.2839 1.4301 'International Tables Vol C Tables 4.2.6.8 and 6.1.1.4'
Br Br -0.2901 2.4595 'International Tables Vol C Tables 4.2.6.8 and 6.1.1.4'

loop_
_geom_angle_atom_site_label_1
_geom_angle_atom_site_label_2
_geom_angle_atom_site_label_3
_geom_angle
_geom_angle_site_symmetry_1
_geom_angle_site_symmetry_3
Br1 Zn1 Br1 108.39(7) 2_655 .
Br1 Zn1 Br2 111.93(3) 2_655 .
Br1 Zn1 Br2 107.11(3) . .
Br1 Zn1 Br2 107.11(3) 2_655 2_655
Br1 Zn1 Br2 111.93(3) . 2_655
Br2 Zn1 Br2 110.41(5) . 2_655
C15 P4 C19 107.5(3) . .
C15 P4 C7 111.7(3) . .
C19 P4 C7 110.1(3) . .
C15 P4 C5 109.9(3) . .
C19 P4 C5 109.8(3) . .
C7 P4 C5 107.9(3) . .
C5 C6 C1 119.4(6) . .
C5 C6 H6A 120.3 . .
C1 C6 H6A 120.3 . .
C6 C5 C4 119.9(6) . .
C6 C5 P4 121.1(5) . .
C4 C5 P4 119.0(5) . .
C6 C1 C2 119.0(7) . .
C6 C1 H1A 120.5 . .
C2 C1 H1A 120.5 . .
C3 C2 C1 121.4(7) . .
C3 C2 H2A 119.3 . .
C1 C2 H2A 119.3 . .
C3 C4 C5 120.4(7) . .
C3 C4 H4A 119.8 . .
C5 C4 H4A 119.8 . .
C2 C3 C4 119.9(7) . .
C2 C3 H3A 120.1 . .
C4 C3 H3A 120.1 . .
C11 C9 C8 119.6(7) . .
C11 C9 H9A 120.2 . .
C8 C9 H9A 120.2 . .
C8 C7 C12 120.1(6) . .
C8 C7 P4 121.6(5) . .
C12 C7 P4 118.3(5) . .
C10 C12 C7 118.9(7) . .
C10 C12 H12A 120.5 . .
C7 C12 H12A 120.5 . .
C10 C11 C9 121.4(7) . .
C10 C11 H11A 119.3 . .
C9 C11 H11A 119.3 . .
C7 C8 C9 119.2(7) . .
C7 C8 H8 120.4 . .
C9 C8 H8 120.4 . .
C11 C10 C12 120.8(8) . .
C11 C10 H10 119.6 . .
C12 C10 H10 119.6 . .
C13 C14 C15 120.2(6) . .
C13 C14 H14A 119.9 . .
C15 C14 H14A 119.9 . .
C18 C15 C14 118.2(6) . .
C18 C15 P4 119.7(5) . .
C14 C15 P4 122.0(4) . .
C15 C18 C16 121.4(6) . .
C15 C18 H18A 119.3 . .
C16 C18 H18A 119.3 . .
C17 C16 C18 119.7(6) . .
C17 C16 H16A 120.1 . .
C18 C16 H16A 120.1 . .
C14 C13 C17 121.1(6) . .
C14 C13 H13A 119.5 . .
C17 C13 H13A 119.5 . .
C16 C17 C13 119.5(6) . .
C16 C17 H17A 120.3 . .
C13 C17 H17A 120.3 . .
C20 C19 C24 118.6(6) . .
C20 C19 P4 122.4(5) . .
C24 C19 P4 119.0(6) . .
C23 C24 C19 122.0(8) . .
C23 C24 H24A 119.0 . .
C19 C24 H24A 119.0 . .
C21 C20 C19 118.6(8) . .
C21 C20 H20A 120.7 . .
C19 C20 H20A 120.7 . .
C23 C22 C21 119.7(7) . .
C23 C22 H22A 120.1 . .
C21 C22 H22A 120.1 . .
C24 C23 C22 119.5(9) . .
C24 C23 H23A 120.3 . .
C22 C23 H23A 120.3 . .
C20 C21 C22 121.5(9) . .
C20 C21 H21A 119.2 . .
C22 C21 H21A 119.2 . .

loop_
_geom_bond_atom_site_label_1
_geom_bond_atom_site_label_2
_geom_bond_distance
_geom_bond_site_symmetry_2
Zn1 Br1 2.3832(10) 2_655
Zn1 Br1 2.3832(10) .
Zn1 Br2 2.3970(9) .
Zn1 Br2 2.3970(9) 2_655
P4 C15 1.783(6) .
P4 C19 1.798(6) .
P4 C7 1.801(6) .
P4 C5 1.802(6) .
C6 C5 1.359(8) .
C6 C1 1.381(9) .
C6 H6A 0.9300 .
C5 C4 1.394(9) .
C1 C2 1.384(12) .
C1 H1A 0.9300 .
C2 C3 1.341(12) .
C2 H2A 0.9300 .
C4 C3 1.345(11) .
C4 H4A 0.9300 .
C3 H3A 0.9300 .
C9 C11 1.360(13) .
C9 C8 1.400(10) .
C9 H9A 0.9300 .
C7 C8 1.385(9) .
C7 C12 1.392(9) .
C12 C10 1.383(10) .
C12 H12A 0.9300 .
C11 C10 1.349(12) .
C11 H11A 0.9300 .
C8 H8 0.9300 .
C10 H10 0.9300 .
C14 C13 1.341(9) .
C14 C15 1.411(8) .
C14 H14A 0.9300 .
C15 C18 1.378(8) .
C18 C16 1.386(10) .
C18 H18A 0.9300 .
C16 C17 1.357(11) .
C16 H16A 0.9300 .
C13 C17 1.406(10) .
C13 H13A 0.9300 .
C17 H17A 0.9300 .
C19 C20 1.391(10) .
C19 C24 1.410(10) .
C24 C23 1.347(11) .
C24 H24A 0.9300 .
C20 C21 1.381(11) .
C20 H20A 0.9300 .
C22 C23 1.377(15) .
C22 C21 1.385(14) .
C22 H22A 0.9300 .
C23 H23A 0.9300 .
C21 H21A 0.9300 .
